data_2102818
loop_
_publ_author_name
'Weller, Mark T.'
'Henry, Paul F.'
'Light, Mark E.'

_publ_section_title
;
 Rapid structure determination of the hydrogen-containing compound
 Cs~2~C~2~O~4~&#x00B7;H~2~O by joint single-crystal X-ray and powder
 neutron diffraction
;
_journal_issue 3
_journal_name_full 'Acta Crystallographica Section B'
_journal_page_first 426
_journal_page_last 432
_journal_paper_doi 10.1107/S0108768107014826
_journal_volume 63
_journal_year 2007
_chemical_formula_sum 'C2 H2 Cs2 O5'
_chemical_formula_weight 371.84
_chemical_name_systematic ' ?'
_space_group_IT_number 15
_symmetry_cell_setting monoclinic
_symmetry_space_group_name_Hall '-C 2yc'
_symmetry_space_group_name_H-M 'C 1 2/c 1'
_cell_angle_alpha 90.0
_cell_angle_beta 107.191(4)
_cell_angle_gamma 90.0
_cell_formula_units_Z 4
_cell_length_a 10.1125(6)
_cell_length_b 6.6535(4)
_cell_length_c 11.3255(7)
_cell_volume 727.98(9)
_cod_data_source_file bk5052.cif
_cod_depositor_comments
;
The following automatic conversions were performed:
'_geom_bond_publ_flag' value 'N' changed to 'n' according to
'/home/saulius/struct/CIF-dictionaries/cif_core.dic' dictionary named
'cif_core.dic' version 2.4.1 from 2010-06-29 (93
times).

'_geom_angle_publ_flag' value 'N' changed to 'n' according to
'/home/saulius/struct/CIF-dictionaries/cif_core.dic' dictionary named
'cif_core.dic' version 2.4.1 from 2010-06-29 (697 times).

Automatic conversion script
Id: cif_fix_enum 1527 2010-12-29 10:47:43Z saulius 
;
_cod_original_sg_symbol_H-M 'C 2/c'
_cod_database_code 2102818

loop_
_symmetry_equiv_pos_site_id
_symmetry_equiv_pos_as_xyz
1 +x,+y,+z
2 -x,+y,-z+1/2
-1 -x,-y,-z
-2 +x,-y,+z+1/2
101 +x+1/2,+y+1/2,+z
102 -x+1/2,+y+1/2,-z+1/2
-101 -x+1/2,-y+1/2,-z
-102 +x+1/2,-y+1/2,+z+1/2

loop_
_atom_site_aniso_label
_atom_site_aniso_U_11
_atom_site_aniso_U_22
_atom_site_aniso_U_33
_atom_site_aniso_U_12
_atom_site_aniso_U_13
_atom_site_aniso_U_23
O1 0.109(3) 0.0288(19) 0.095(3) 0.0 0.086(3) 0.0
O2 0.0322(13) 0.0373(12) 0.0311(13) -0.0061(10) 0.0203(11) -0.0075(10)
O3 0.0342(11) 0.0270(11) 0.0261(12) -0.0049(9) 0.0121(10) -0.0063(9)
CS4 0.02731(16) 0.02778(17) 0.02345(17) 0.00181(8) 0.00882(12) 0.00307(9)
C5 0.0224(13) 0.0196(14) 0.0161(13) 0.0048(11) 0.0061(11) 0.0034(10)
H6 0.052(6) 0.044(5) 0.065(7) 0.004(4) 0.036(6) -0.007(5)

loop_
_atom_site_type_symbol
_atom_site_label
_atom_site_fract_x
_atom_site_fract_y
_atom_site_fract_z
_atom_site_U_iso_or_equiv
_atom_site_thermal_displace_type
_atom_site_occupancy
O O1 0.0 -0.4456(5) 0.25 0.06563 Uani 1.0
O O2 0.8606(2) -0.2708(3) 0.40669(19) 0.03119 Uani 1.0
O O3 0.67580(19) -0.4548(3) 0.40541(17) 0.02845 Uani 1.0
Cs CS4 0.872442(19) 0.19446(3) 0.373455(17) 0.0259 Uani 1.0
C C5 0.7606(3) -0.3148(3) 0.4454(2) 0.01929 Uani 1.0
H H6 0.9550(9) -0.3635(11) 0.2968(7) 0.04935 Uani 1.0

loop_
_atom_type_symbol
O
Cs
C
H

loop_
_geom_angle_atom_site_label_1
_geom_angle_atom_site_label_2
_geom_angle_atom_site_label_3
_geom_angle_site_symmetry_1
_geom_angle_site_symmetry_3
_geom_angle
_geom_angle_publ_flag
O2 O1 O2 1_455 2_655 131.33(14) n
O2 O1 O3 1_455 101_445 108.24(6) n
O2 O1 O3 1_455 101_455 67.37(7) n
O2 O1 O3 1_455 102_545 112.80(6) n
O2 O1 O3 1_455 102_555 72.04(7) n
O2 O1 CS4 1_455 1_445 72.28(5) n
O2 O1 CS4 1_455 2_645 156.32(10) n
O2 O1 CS4 1_455 101_445 107.34(6) n
O2 O1 CS4 1_455 102_545 59.73(4) n
O2 O1 C5 1_455 1_455 12.89(5) n
O2 O1 C5 1_455 2_655 141.97(11) n
O2 O1 C5 1_455 -1_646 84.70(5) n
O2 O1 C5 1_455 -2_445 115.31(6) n
O2 O1 C5 1_455 101_445 106.83(6) n
O2 O1 C5 1_455 102_545 104.09(5) n
O2 O1 H6 1_455 1_455 10.3(4) n
O2 O1 H6 1_455 2_655 121.1(5) n
O2 O1 O3 2_655 101_445 112.80(6) n
O2 O1 O3 2_655 101_455 72.04(7) n
O2 O1 O3 2_655 102_545 108.24(6) n
O2 O1 O3 2_655 102_555 67.37(7) n
O2 O1 CS4 2_655 1_445 156.32(10) n
O2 O1 CS4 2_655 2_645 72.28(5) n
O2 O1 CS4 2_655 101_445 59.73(4) n
O2 O1 CS4 2_655 102_545 107.34(6) n
O2 O1 C5 2_655 1_455 141.97(11) n
O2 O1 C5 2_655 2_655 12.89(5) n
O2 O1 C5 2_655 -1_646 115.31(6) n
O2 O1 C5 2_655 -2_445 84.70(5) n
O2 O1 C5 2_655 101_445 104.09(5) n
O2 O1 C5 2_655 102_545 106.83(6) n
O2 O1 H6 2_655 1_455 121.1(5) n
O2 O1 H6 2_655 2_655 10.3(4) n
O3 O1 O3 101_445 101_455 115.47(5) n
O3 O1 O3 101_445 102_545 63.59(7) n
O3 O1 O3 101_445 102_555 179.06(5) n
O3 O1 CS4 101_445 1_445 50.31(5) n
O3 O1 CS4 101_445 2_645 51.51(5) n
O3 O1 CS4 101_445 101_445 77.15(4) n
O3 O1 CS4 101_445 102_545 130.36(7) n
O3 O1 C5 101_445 1_455 102.33(5) n
O3 O1 C5 101_445 2_655 99.94(5) n
O3 O1 C5 101_445 -1_646 35.60(5) n
O3 O1 C5 101_445 -2_445 97.01(8) n
O3 O1 C5 101_445 101_445 18.36(4) n
O3 O1 C5 101_445 102_545 81.36(7) n
O3 O1 H6 101_445 1_455 117.4(5) n
O3 O1 H6 101_445 2_655 120.2(5) n
O3 O1 O3 101_455 102_545 179.06(5) n
O3 O1 O3 101_455 102_555 65.47(7) n
O3 O1 CS4 101_455 1_445 128.00(3) n
O3 O1 CS4 101_455 2_645 129.22(3) n
O3 O1 CS4 101_455 101_445 48.94(4) n
O3 O1 CS4 101_455 102_545 103.66(7) n
O3 O1 C5 101_455 1_455 80.21(6) n
O3 O1 C5 101_455 2_655 77.76(6) n
O3 O1 C5 101_455 -1_646 82.07(5) n
O3 O1 C5 101_455 -2_445 145.27(8) n
O3 O1 C5 101_455 101_445 97.70(5) n
O3 O1 C5 101_455 102_545 162.54(7) n
O3 O1 H6 101_455 1_455 60.1(5) n
O3 O1 H6 101_455 2_655 62.9(5) n
O3 O1 O3 102_545 102_555 115.47(5) n
O3 O1 CS4 102_545 1_445 51.51(5) n
O3 O1 CS4 102_545 2_645 50.31(5) n
O3 O1 CS4 102_545 101_445 130.36(7) n
O3 O1 CS4 102_545 102_545 77.15(4) n
O3 O1 C5 102_545 1_455 99.94(5) n
O3 O1 C5 102_545 2_655 102.33(5) n
O3 O1 C5 102_545 -1_646 97.01(8) n
O3 O1 C5 102_545 -2_445 35.60(5) n
O3 O1 C5 102_545 101_445 81.36(7) n
O3 O1 C5 102_545 102_545 18.36(4) n
O3 O1 H6 102_545 1_455 120.2(5) n
O3 O1 H6 102_545 2_655 117.4(5) n
O3 O1 CS4 102_555 1_445 129.22(3) n
O3 O1 CS4 102_555 2_645 128.00(3) n
O3 O1 CS4 102_555 101_445 103.66(7) n
O3 O1 CS4 102_555 102_545 48.94(4) n
O3 O1 C5 102_555 1_455 77.76(6) n
O3 O1 C5 102_555 2_655 80.21(6) n
O3 O1 C5 102_555 -1_646 145.27(8) n
O3 O1 C5 102_555 -2_445 82.07(5) n
O3 O1 C5 102_555 101_445 162.54(7) n
O3 O1 C5 102_555 102_545 97.70(5) n
O3 O1 H6 102_555 1_455 62.9(5) n
O3 O1 H6 102_555 2_655 60.1(5) n
CS4 O1 CS4 1_445 2_645 84.22(7) n
CS4 O1 CS4 1_445 101_445 120.79(4) n
CS4 O1 CS4 1_445 102_545 81.904(18) n
CS4 O1 C5 1_445 1_455 61.10(3) n
CS4 O1 C5 1_445 2_655 145.11(8) n
CS4 O1 C5 1_445 -1_646 62.56(5) n
CS4 O1 C5 1_445 -2_445 81.81(6) n
CS4 O1 C5 1_445 101_445 64.22(6) n
CS4 O1 C5 1_445 102_545 58.36(5) n
CS4 O1 H6 1_445 1_455 82.4(4) n
CS4 O1 H6 1_445 2_655 166.6(5) n
CS4 O1 CS4 2_645 101_445 81.904(18) n
CS4 O1 CS4 2_645 102_545 120.79(4) n
CS4 O1 C5 2_645 1_455 145.11(8) n
CS4 O1 C5 2_645 2_655 61.10(3) n
CS4 O1 C5 2_645 -1_646 81.81(6) n
CS4 O1 C5 2_645 -2_445 62.56(5) n
CS4 O1 C5 2_645 101_445 58.36(5) n
CS4 O1 C5 2_645 102_545 64.22(6) n
CS4 O1 H6 2_645 1_455 166.6(5) n
CS4 O1 H6 2_645 2_655 82.4(4) n
CS4 O1 CS4 101_445 102_545 151.04(9) n
CS4 O1 C5 101_445 1_455 117.87(5) n
CS4 O1 C5 101_445 2_655 54.48(4) n
CS4 O1 C5 101_445 -1_646 58.58(4) n
CS4 O1 C5 101_445 -2_445 136.43(4) n
CS4 O1 C5 101_445 101_445 59.55(4) n
CS4 O1 C5 101_445 102_545 146.12(7) n
CS4 O1 H6 101_445 1_455 103.9(6) n
CS4 O1 H6 101_445 2_655 58.4(6) n
CS4 O1 C5 102_545 1_455 54.48(4) n
CS4 O1 C5 102_545 2_655 117.87(5) n
CS4 O1 C5 102_545 -1_646 136.43(4) n
CS4 O1 C5 102_545 -2_445 58.58(4) n
CS4 O1 C5 102_545 101_445 146.12(7) n
CS4 O1 C5 102_545 102_545 59.55(4) n
CS4 O1 H6 102_545 1_455 58.4(6) n
CS4 O1 H6 102_545 2_655 103.9(6) n
C5 O1 C5 1_455 2_655 153.74(11) n
C5 O1 C5 1_455 -1_646 85.16(5) n
C5 O1 C5 1_455 -2_445 105.61(6) n
C5 O1 C5 1_455 101_445 104.97(6) n
C5 O1 C5 1_455 102_545 92.03(4) n
C5 O1 H6 1_455 1_455 21.9(5) n
C5 O1 H6 1_455 2_655 132.1(5) n
C5 O1 C5 2_655 -1_646 105.61(6) n
C5 O1 C5 2_655 -2_445 85.16(5) n
C5 O1 C5 2_655 101_445 92.03(4) n
C5 O1 C5 2_655 102_545 104.97(6) n
C5 O1 H6 2_655 1_455 132.1(5) n
C5 O1 H6 2_655 2_655 21.9(5) n
C5 O1 C5 -1_646 -2_445 132.02(11) n
C5 O1 C5 -1_646 101_445 23.45(7) n
C5 O1 C5 -1_646 102_545 113.05(7) n
C5 O1 H6 -1_646 1_455 90.9(5) n
C5 O1 H6 -1_646 2_655 116.4(6) n
C5 O1 C5 -2_445 101_445 113.05(7) n
C5 O1 C5 -2_445 102_545 23.45(7) n
C5 O1 H6 -2_445 1_455 116.4(6) n
C5 O1 H6 -2_445 2_655 90.9(5) n
C5 O1 C5 101_445 102_545 99.41(10) n
C5 O1 H6 101_445 1_455 113.9(5) n
C5 O1 H6 101_445 2_655 109.1(5) n
C5 O1 H6 102_545 1_455 109.1(5) n
C5 O1 H6 102_545 2_655 113.9(5) n
H6 O1 H6 1_455 2_655 110.9(9) n
O1 O2 O2 1_655 -101_536 159.36(12) n
O1 O2 O3 1_655 1_555 110.07(10) n
O1 O2 O3 1_655 101_555 69.66(7) n
O1 O2 O3 1_655 -101_535 158.23(9) n
O1 O2 CS4 1_655 1_545 59.10(7) n
O1 O2 CS4 1_655 1_555 106.77(9) n
O1 O2 CS4 1_655 -1_756 95.38(6) n
O1 O2 CS4 1_655 102_645 73.67(5) n
O1 O2 C5 1_655 1_555 136.90(17) n
O1 O2 C5 1_655 -101_646 169.18(12) n
O1 O2 H6 1_655 1_555 5.3(2) n
O1 O2 H6 1_655 2_755 13.96(12) n
O2 O2 O3 -101_535 1_555 50.64(7) n
O2 O2 O3 -101_535 101_555 129.70(9) n
O2 O2 O3 -101_535 -101_535 39.40(6) n
O2 O2 CS4 -101_646 1_545 100.87(8) n
O2 O2 CS4 -101_646 1_555 92.75(8) n
O2 O2 CS4 -101_646 -1_756 93.53(8) n
O2 O2 CS4 -101_646 102_645 100.37(8) n
O2 O2 C5 -101_646 1_555 23.44(12) n
O2 O2 C5 -101_646 -101_646 11.88(6) n
O2 O2 H6 -101_646 1_555 164.0(3) n
O2 O2 H6 -101_646 2_755 171.90(17) n
O3 O2 O3 1_555 101_555 179.4294(11) n
O3 O2 O3 1_555 -101_535 90.04(10) n
O3 O2 CS4 1_555 1_545 60.56(7) n
O3 O2 CS4 1_555 1_555 127.19(10) n
O3 O2 CS4 1_555 -1_756 128.24(10) n
O3 O2 CS4 1_555 102_645 66.61(7) n
O3 O2 C5 1_555 1_555 27.20(12) n
O3 O2 C5 1_555 -101_646 62.52(10) n
O3 O2 H6 1_555 1_555 113.8(3) n
O3 O2 H6 1_555 2_755 121.28(16) n
O3 O2 O3 101_555 -101_535 90.30(7) n
O3 O2 CS4 101_555 1_545 119.49(6) n
O3 O2 CS4 101_555 1_555 52.62(4) n
O3 O2 CS4 101_555 -1_756 52.33(4) n
O3 O2 CS4 101_555 102_645 112.82(6) n
O3 O2 C5 101_555 1_555 153.14(17) n
O3 O2 C5 101_555 -101_646 117.83(9) n
O3 O2 H6 101_555 1_555 65.9(3) n
O3 O2 H6 101_555 2_755 58.37(14) n
O3 O2 CS4 -101_646 1_545 130.34(8) n
O3 O2 CS4 -101_646 1_555 64.27(6) n
O3 O2 CS4 -101_646 -1_756 64.62(6) n
O3 O2 CS4 -101_646 102_645 123.97(8) n
O3 O2 C5 -101_646 1_555 62.84(15) n
O3 O2 C5 -101_646 -101_646 27.53(6) n
O3 O2 H6 -101_646 1_555 155.7(3) n
O3 O2 H6 -101_646 2_755 148.67(16) n
CS4 O2 CS4 1_545 1_555 165.30(7) n
CS4 O2 CS4 1_545 -1_756 101.38(5) n
CS4 O2 CS4 1_545 102_645 82.43(4) n
CS4 O2 C5 1_545 1_555 81.96(14) n
CS4 O2 C5 1_545 -101_646 110.26(9) n
CS4 O2 H6 1_545 1_555 64.3(2) n
CS4 O2 H6 1_545 2_755 73.06(12) n
CS4 O2 CS4 1_555 -1_756 83.12(5) n
CS4 O2 CS4 1_555 102_645 89.74(5) n
CS4 O2 C5 1_555 1_555 109.74(15) n
CS4 O2 C5 1_555 -101_646 83.98(8) n
CS4 O2 H6 1_555 1_555 101.5(2) n
CS4 O2 H6 1_555 2_755 92.84(13) n
CS4 O2 CS4 -1_756 102_645 164.67(8) n
CS4 O2 C5 -1_756 1_555 110.88(17) n
CS4 O2 C5 -1_756 -101_646 84.55(7) n
CS4 O2 H6 -1_756 1_555 95.3(3) n
CS4 O2 H6 -1_756 2_755 92.96(17) n
CS4 O2 C5 102_645 1_555 84.28(15) n
CS4 O2 C5 102_645 -101_646 108.25(9) n
CS4 O2 H6 102_645 1_555 72.8(3) n
CS4 O2 H6 102_645 2_755 73.80(16) n
C5 O2 C5 1_555 -101_646 35.31(17) n
C5 O2 H6 1_555 1_555 140.9(3) n
C5 O2 H6 1_555 2_755 148.5(2) n
C5 O2 H6 -101_646 1_555 174.4(2) n
C5 O2 H6 -101_646 2_755 176.16(16) n
H6 O2 H6 1_555 2_755 8.81(15) n
O1 O3 O1 101_545 101_555 115.47(5) n
O1 O3 O2 101_545 1_555 137.30(9) n
O1 O3 O2 101_545 101_445 42.97(4) n
O1 O3 O2 101_545 -101_536 132.06(7) n
O1 O3 O3 101_545 -101_535 169.65(9) n
O1 O3 CS4 101_545 1_545 62.97(4) n
O1 O3 CS4 101_545 101_445 85.01(5) n
O1 O3 CS4 101_545 102_645 84.15(4) n
O1 O3 CS4 101_545 -101_646 77.00(4) n
O1 O3 C5 101_545 1_555 163.61(15) n
O1 O3 C5 101_545 -101_646 158.85(9) n
O1 O3 H6 101_545 1_555 107.44(13) n
O1 O3 H6 101_545 101_445 13.81(11) n
O1 O3 H6 101_545 102_645 14.00(11) n
O1 O3 O2 101_555 1_555 78.47(8) n
O1 O3 O2 101_555 101_445 101.87(6) n
O1 O3 O2 101_555 -101_536 74.35(6) n
O1 O3 O3 101_555 -101_535 70.42(6) n
O1 O3 CS4 101_555 1_545 142.37(6) n
O1 O3 CS4 101_555 101_445 52.24(3) n
O1 O3 CS4 101_555 102_645 51.97(3) n
O1 O3 CS4 101_555 -101_646 129.23(5) n
O1 O3 C5 101_555 1_555 72.36(14) n
O1 O3 C5 101_555 -101_646 70.73(7) n
O1 O3 H6 101_555 1_555 89.90(14) n
O1 O3 H6 101_555 101_445 110.48(15) n
O1 O3 H6 101_555 102_645 109.49(14) n
O2 O3 O2 1_555 101_445 179.4287(11) n
O2 O3 O2 1_555 -101_536 89.96(10) n
O2 O3 O3 1_555 -101_535 50.59(7) n
O2 O3 CS4 1_555 1_545 81.44(8) n
O2 O3 CS4 1_555 101_445 127.97(9) n
O2 O3 CS4 1_555 102_645 73.73(7) n
O2 O3 CS4 1_555 -101_646 127.12(9) n
O2 O3 C5 1_555 1_555 27.09(13) n
O2 O3 C5 1_555 -101_646 62.54(10) n
O2 O3 H6 1_555 1_555 29.93(14) n
O2 O3 H6 1_555 101_445 150.95(14) n
O2 O3 H6 1_555 102_645 125.18(15) n
O2 O3 O2 101_445 -101_536 89.70(7) n
O2 O3 O3 101_445 -101_535 129.07(8) n
O2 O3 CS4 101_445 1_545 98.51(6) n
O2 O3 CS4 101_445 101_445 52.22(4) n
O2 O3 CS4 101_445 102_645 106.84(6) n
O2 O3 CS4 101_445 -101_646 52.31(4) n
O2 O3 C5 101_445 1_555 152.57(16) n
O2 O3 C5 101_445 -101_646 117.11(9) n
O2 O3 H6 101_445 1_555 150.37(14) n
O2 O3 H6 101_445 101_445 29.35(12) n
O2 O3 H6 101_445 102_645 55.17(12) n
O2 O3 O3 -101_535 -101_535 39.37(6) n
O2 O3 CS4 -101_646 1_545 137.26(8) n
O2 O3 CS4 -101_646 101_445 64.01(5) n
O2 O3 CS4 -101_646 102_645 125.73(8) n
O2 O3 CS4 -101_646 -101_646 64.22(6) n
O2 O3 C5 -101_646 1_555 62.87(14) n
O2 O3 C5 -101_646 -101_646 27.41(7) n
O2 O3 H6 -101_646 1_555 119.78(14) n
O2 O3 H6 -101_646 101_445 118.94(13) n
O2 O3 H6 -101_646 102_645 144.87(14) n
O3 O3 CS4 -101_646 1_545 118.23(8) n
O3 O3 CS4 -101_646 101_445 92.96(7) n
O3 O3 CS4 -101_646 102_645 105.87(8) n
O3 O3 CS4 -101_646 -101_646 92.68(7) n
O3 O3 C5 -101_646 1_555 23.50(11) n
O3 O3 C5 -101_646 -101_646 11.96(6) n
O3 O3 H6 -101_646 1_555 80.44(14) n
O3 O3 H6 -101_646 101_445 158.19(14) n
O3 O3 H6 -101_646 102_645 175.76(14) n
CS4 O3 CS4 1_545 101_445 147.93(7) n
CS4 O3 CS4 1_545 102_645 91.92(5) n
CS4 O3 CS4 1_545 -101_646 88.13(5) n
CS4 O3 C5 1_545 1_555 101.75(14) n
CS4 O3 C5 1_545 -101_646 125.61(9) n
CS4 O3 H6 1_545 1_555 58.63(12) n
CS4 O3 H6 1_545 101_445 75.14(13) n
CS4 O3 H6 1_545 102_645 59.11(15) n
CS4 O3 CS4 101_445 102_645 85.96(5) n
CS4 O3 CS4 101_445 -101_646 82.84(4) n
CS4 O3 C5 101_445 1_555 110.26(15) n
CS4 O3 C5 101_445 -101_646 83.99(7) n
CS4 O3 H6 101_445 1_555 141.01(15) n
CS4 O3 H6 101_445 101_445 72.87(13) n
CS4 O3 H6 101_445 102_645 90.17(15) n
CS4 O3 CS4 102_645 -101_646 158.79(7) n
CS4 O3 C5 102_645 1_555 90.84(14) n
CS4 O3 C5 102_645 -101_646 112.96(8) n
CS4 O3 H6 102_645 1_555 59.79(15) n
CS4 O3 H6 102_645 101_445 89.94(13) n
CS4 O3 H6 102_645 102_645 71.49(12) n
CS4 O3 C5 -101_646 1_555 109.92(15) n
CS4 O3 C5 -101_646 -101_646 83.74(7) n
CS4 O3 H6 -101_646 1_555 135.49(16) n
CS4 O3 H6 -101_646 101_445 69.57(13) n
CS4 O3 H6 -101_646 102_645 90.54(11) n
C5 O3 C5 1_555 -101_646 35.46(17) n
C5 O3 H6 1_555 1_555 56.97(17) n
C5 O3 H6 1_555 101_445 176.8(2) n
C5 O3 H6 1_555 102_645 152.3(2) n
C5 O3 H6 -101_646 1_555 92.39(15) n
C5 O3 H6 -101_646 101_445 146.29(15) n
C5 O3 H6 -101_646 102_645 172.28(14) n
H6 O3 H6 1_555 101_445 121.0(2) n
H6 O3 H6 1_555 102_645 95.33(18) n
H6 O3 H6 101_445 102_645 26.0(2) n
O1 CS4 O1 1_665 101_555 120.79(4) n
O1 CS4 O2 1_665 1_555 145.23(6) n
O1 CS4 O2 1_665 1_565 48.62(5) n
O1 CS4 O2 1_665 -1_756 82.12(4) n
O1 CS4 O2 1_665 102_655 78.36(4) n
O1 CS4 O3 1_665 1_565 81.20(5) n
O1 CS4 O3 1_665 101_555 77.45(4) n
O1 CS4 O3 1_665 102_655 76.53(4) n
O1 CS4 O3 1_665 -101_535 154.46(4) n
O1 CS4 C5 1_665 1_555 162.26(5) n
O1 CS4 C5 1_665 1_565 67.70(5) n
O1 CS4 C5 1_665 -1_756 67.78(4) n
O1 CS4 C5 1_665 101_555 65.26(4) n
O1 CS4 C5 1_665 102_655 69.09(4) n
O1 CS4 C5 1_665 -101_646 172.62(4) n
O1 CS4 H6 1_665 1_555 117.63(11) n
O1 CS4 H6 1_665 1_565 17.14(12) n
O1 CS4 H6 1_665 -1_756 94.59(11) n
O1 CS4 H6 1_665 102_655 106.96(12) n
O1 CS4 O2 101_555 1_555 74.16(6) n
O1 CS4 O2 101_555 1_565 103.08(6) n
O1 CS4 O2 101_555 -1_756 151.44(4) n
O1 CS4 O2 101_555 102_655 46.60(4) n
O1 CS4 O3 101_555 1_565 68.09(5) n
O1 CS4 O3 101_555 101_555 143.91(5) n
O1 CS4 O3 101_555 102_655 73.17(4) n
O1 CS4 O3 101_555 -101_535 78.07(4) n
O1 CS4 C5 101_555 1_555 61.16(5) n
O1 CS4 C5 101_555 1_565 87.80(6) n
O1 CS4 C5 101_555 -1_756 169.52(4) n
O1 CS4 C5 101_555 101_555 161.79(5) n
O1 CS4 C5 101_555 102_655 64.30(4) n
O1 CS4 C5 101_555 -101_646 63.27(5) n
O1 CS4 H6 101_555 1_555 86.46(14) n
O1 CS4 H6 101_555 1_565 115.95(17) n
O1 CS4 H6 101_555 -1_756 124.26(12) n
O1 CS4 H6 101_555 102_655 14.30(11) n
O2 CS4 O2 1_555 1_565 165.30(7) n
O2 CS4 O2 1_555 -1_756 96.88(5) n
O2 CS4 O2 1_555 102_655 98.10(5) n
O2 CS4 O3 1_555 1_565 132.15(5) n
O2 CS4 O3 1_555 101_555 75.16(5) n
O2 CS4 O3 1_555 102_655 79.16(5) n
O2 CS4 O3 1_555 -101_535 51.51(5) n
O2 CS4 C5 1_555 1_555 18.36(5) n
O2 CS4 C5 1_555 1_565 147.06(6) n
O2 CS4 C5 1_555 -1_756 102.25(5) n
O2 CS4 C5 1_555 101_555 91.84(5) n
O2 CS4 C5 1_555 102_655 95.22(5) n
O2 CS4 C5 1_555 -101_646 39.94(5) n
O2 CS4 H6 1_555 1_555 27.77(11) n
O2 CS4 H6 1_555 1_565 162.20(13) n
O2 CS4 H6 1_555 -1_756 101.41(11) n
O2 CS4 H6 1_555 102_655 83.57(13) n
O2 CS4 O2 1_565 -1_756 78.62(5) n
O2 CS4 O2 1_565 102_655 89.72(5) n
O2 CS4 O3 1_565 1_565 37.99(5) n
O2 CS4 O3 1_565 101_555 111.31(5) n
O2 CS4 O3 1_565 102_655 114.25(5) n
O2 CS4 O3 1_565 -101_535 113.85(5) n
O2 CS4 C5 1_565 1_555 148.82(5) n
O2 CS4 C5 1_565 1_565 19.97(5) n
O2 CS4 C5 1_565 -1_756 77.84(4) n
O2 CS4 C5 1_565 101_555 93.36(5) n
O2 CS4 C5 1_565 102_655 96.46(5) n
O2 CS4 C5 1_565 -101_646 125.70(5) n
O2 CS4 H6 1_565 1_555 165.98(12) n
O2 CS4 H6 1_565 1_565 31.50(12) n
O2 CS4 H6 1_565 -1_756 67.81(12) n
O2 CS4 H6 1_565 102_655 96.76(13) n
O2 CS4 O2 -1_756 102_655 160.40(6) n
O2 CS4 O3 -1_756 1_565 102.33(5) n
O2 CS4 O3 -1_756 101_555 51.37(5) n
O2 CS4 O3 -1_756 102_655 132.76(5) n
O2 CS4 O3 -1_756 -101_535 75.36(5) n
O2 CS4 C5 -1_756 1_555 102.68(6) n
O2 CS4 C5 -1_756 1_565 85.87(5) n
O2 CS4 C5 -1_756 -1_756 18.12(5) n
O2 CS4 C5 -1_756 101_555 39.73(5) n
O2 CS4 C5 -1_756 102_655 144.26(6) n
O2 CS4 C5 -1_756 -101_646 92.22(5) n
O2 CS4 H6 -1_756 1_555 97.98(14) n
O2 CS4 H6 -1_756 1_565 80.55(17) n
O2 CS4 H6 -1_756 -1_756 29.58(13) n
O2 CS4 H6 -1_756 102_655 163.39(13) n
O2 CS4 O3 102_655 1_565 76.54(5) n
O2 CS4 O3 102_655 101_555 121.32(5) n
O2 CS4 O3 102_655 102_655 39.66(5) n
O2 CS4 O3 102_655 -101_535 124.08(5) n
O2 CS4 C5 102_655 1_555 95.46(5) n
O2 CS4 C5 102_655 1_565 88.39(5) n
O2 CS4 C5 102_655 -1_756 143.71(5) n
O2 CS4 C5 102_655 101_555 126.99(5) n
O2 CS4 C5 102_655 102_655 21.07(5) n
O2 CS4 C5 102_655 -101_646 107.38(5) n
O2 CS4 H6 102_655 1_555 89.54(13) n
O2 CS4 H6 102_655 1_565 81.32(17) n
O2 CS4 H6 102_655 -1_756 154.21(12) n
O2 CS4 H6 102_655 102_655 32.72(12) n
O3 CS4 O3 1_565 101_555 147.93(7) n
O3 CS4 O3 1_565 102_655 115.10(4) n
O3 CS4 O3 1_565 -101_535 91.87(5) n
O3 CS4 C5 1_565 1_555 113.82(5) n
O3 CS4 C5 1_565 1_565 19.82(5) n
O3 CS4 C5 1_565 -1_756 109.51(5) n
O3 CS4 C5 1_565 101_555 129.73(5) n
O3 CS4 C5 1_565 102_655 93.97(5) n
O3 CS4 C5 1_565 -101_646 95.48(5) n
O3 CS4 H6 1_565 1_555 154.15(14) n
O3 CS4 H6 1_565 1_565 65.22(14) n
O3 CS4 H6 1_565 -1_756 77.88(12) n
O3 CS4 H6 1_565 102_655 66.36(13) n
O3 CS4 O3 101_555 102_655 82.81(5) n
O3 CS4 O3 101_555 -101_535 97.16(4) n
O3 CS4 C5 101_555 1_555 92.10(5) n
O3 CS4 C5 101_555 1_565 128.14(6) n
O3 CS4 C5 101_555 -1_756 39.77(5) n
O3 CS4 C5 101_555 101_555 18.23(5) n
O3 CS4 C5 101_555 102_655 100.35(6) n
O3 CS4 C5 101_555 -101_646 102.72(5) n
O3 CS4 H6 101_555 1_555 57.78(14) n
O3 CS4 H6 101_555 1_565 89.87(16) n
O3 CS4 H6 101_555 -1_756 80.26(13) n
O3 CS4 H6 101_555 102_655 143.24(13) n
O3 CS4 O3 102_655 -101_535 128.06(2) n
O3 CS4 C5 102_655 1_555 88.07(5) n
O3 CS4 C5 102_655 1_565 122.22(5) n
O3 CS4 C5 102_655 -1_756 116.21(5) n
O3 CS4 C5 102_655 101_555 93.06(5) n
O3 CS4 C5 102_655 102_655 21.27(5) n
O3 CS4 C5 102_655 -101_646 110.85(5) n
O3 CS4 H6 102_655 1_555 58.28(12) n
O3 CS4 H6 102_655 1_565 89.63(13) n
O3 CS4 H6 102_655 -1_756 162.27(13) n
O3 CS4 H6 102_655 102_655 63.73(13) n
O3 CS4 C5 -101_646 1_555 40.00(5) n
O3 CS4 C5 -101_646 1_565 98.42(5) n
O3 CS4 C5 -101_646 -1_756 91.96(5) n
O3 CS4 C5 -101_646 101_555 102.57(5) n
O3 CS4 C5 -101_646 102_655 136.22(5) n
O3 CS4 C5 -101_646 -101_646 18.37(5) n
O3 CS4 H6 -101_646 1_555 77.88(11) n
O3 CS4 H6 -101_646 1_565 142.18(13) n
O3 CS4 H6 -101_646 -1_756 59.89(12) n
O3 CS4 H6 -101_646 102_655 92.35(12) n
C5 CS4 C5 1_555 1_565 129.24(7) n
C5 CS4 C5 1_555 -1_756 112.83(4) n
C5 CS4 C5 1_555 101_555 107.53(5) n
C5 CS4 C5 1_555 102_655 99.32(5) n
C5 CS4 C5 1_555 -101_646 24.27(7) n
C5 CS4 H6 1_555 1_555 45.12(12) n
C5 CS4 H6 1_555 1_565 176.76(16) n
C5 CS4 H6 1_555 -1_756 97.76(12) n
C5 CS4 H6 1_555 102_655 73.00(13) n
C5 CS4 C5 1_565 -1_756 90.51(5) n
C5 CS4 C5 1_565 101_555 109.92(6) n
C5 CS4 C5 1_565 102_655 101.52(5) n
C5 CS4 C5 1_565 -101_646 107.32(4) n
C5 CS4 H6 1_565 1_555 173.72(12) n
C5 CS4 H6 1_565 1_565 50.65(13) n
C5 CS4 H6 1_565 -1_756 66.13(12) n
C5 CS4 H6 1_565 102_655 84.92(13) n
C5 CS4 C5 -1_756 101_555 24.14(6) n
C5 CS4 C5 -1_756 102_655 126.14(7) n
C5 CS4 C5 -1_756 -101_646 107.53(6) n
C5 CS4 H6 -1_756 1_555 94.67(14) n
C5 CS4 H6 -1_756 1_565 70.26(17) n
C5 CS4 H6 -1_756 -1_756 46.13(13) n
C5 CS4 H6 -1_756 102_655 174.13(12) n
C5 CS4 C5 101_555 102_655 106.51(5) n
C5 CS4 C5 101_555 -101_646 112.98(4) n
C5 CS4 H6 101_555 1_555 76.01(13) n
C5 CS4 H6 101_555 1_565 74.86(16) n
C5 CS4 H6 101_555 -1_756 69.22(13) n
C5 CS4 H6 101_555 102_655 156.79(13) n
C5 CS4 C5 102_655 -101_646 117.88(5) n
C5 CS4 H6 102_655 1_555 78.26(13) n
C5 CS4 H6 102_655 1_565 77.79(15) n
C5 CS4 H6 102_655 -1_756 162.88(11) n
C5 CS4 H6 102_655 102_655 51.66(13) n
C5 CS4 H6 -101_646 1_555 67.70(10) n
C5 CS4 H6 -101_646 1_565 156.95(12) n
C5 CS4 H6 -101_646 -1_756 78.23(12) n
C5 CS4 H6 -101_646 102_655 77.43(12) n
H6 CS4 H6 1_555 1_565 134.8(2) n
H6 CS4 H6 1_555 -1_756 115.36(11) n
H6 CS4 H6 1_555 102_655 90.1(2) n
H6 CS4 H6 1_565 -1_756 85.11(19) n
H6 CS4 H6 1_565 102_655 103.93(19) n
H6 CS4 H6 -1_756 102_655 134.0(2) n
O1 C5 O1 1_655 -1_646 94.84(5) n
O1 C5 O1 1_655 101_555 104.97(6) n
O1 C5 O2 1_655 1_555 30.22(13) n
O1 C5 O2 1_655 -101_536 171.79(10) n
O1 C5 O3 1_655 1_555 95.95(14) n
O1 C5 O3 1_655 -101_535 119.27(10) n
O1 C5 CS4 1_655 1_545 51.20(5) n
O1 C5 CS4 1_655 1_555 78.25(7) n
O1 C5 CS4 1_655 -1_756 70.91(5) n
O1 C5 CS4 1_655 101_445 132.44(6) n
O1 C5 CS4 1_655 102_645 61.22(4) n
O1 C5 CS4 1_655 -101_646 123.61(7) n
O1 C5 C5 1_655 -101_646 146.5(2) n
O1 C5 H6 1_655 1_555 6.98(14) n
O1 C5 O1 -1_646 101_555 156.55(7) n
O1 C5 O2 -1_646 1_555 92.88(16) n
O1 C5 O2 -1_646 -101_536 78.10(7) n
O1 C5 O3 -1_646 1_555 101.20(15) n
O1 C5 O3 -1_646 -101_535 73.68(8) n
O1 C5 CS4 -1_646 1_545 71.28(6) n
O1 C5 CS4 -1_646 1_555 114.35(7) n
O1 C5 CS4 -1_646 -1_756 49.66(4) n
O1 C5 CS4 -1_646 101_445 122.03(6) n
O1 C5 CS4 -1_646 102_645 150.90(8) n
O1 C5 CS4 -1_646 -101_646 58.14(4) n
O1 C5 C5 -1_646 -101_646 73.93(16) n
O1 C5 H6 -1_646 1_555 96.57(18) n
O1 C5 O2 101_555 1_555 97.95(15) n
O1 C5 O2 101_555 -101_536 81.08(7) n
O1 C5 O3 101_555 1_555 89.28(15) n
O1 C5 O3 101_555 -101_535 85.58(7) n
O1 C5 CS4 101_555 1_545 131.31(7) n
O1 C5 CS4 101_555 1_555 59.29(4) n
O1 C5 CS4 101_555 -1_756 125.68(7) n
O1 C5 CS4 101_555 101_445 50.52(4) n
O1 C5 CS4 101_555 102_645 52.55(4) n
O1 C5 CS4 101_555 -101_646 117.11(7) n
O1 C5 C5 101_555 -101_646 82.62(16) n
O1 C5 H6 101_555 1_555 101.68(17) n
O2 C5 O2 1_555 -101_536 144.69(17) n
O2 C5 O3 1_555 1_555 125.7(2) n
O2 C5 O3 1_555 -101_535 89.74(17) n
O2 C5 CS4 1_555 1_545 78.07(14) n
O2 C5 CS4 1_555 1_555 51.91(13) n
O2 C5 CS4 1_555 -1_756 51.00(14) n
O2 C5 CS4 1_555 101_445 145.07(17) n
O2 C5 CS4 1_555 102_645 74.65(15) n
O2 C5 CS4 1_555 -101_646 143.95(16) n
O2 C5 C5 1_555 -101_646 117.3(3) n
O2 C5 H6 1_555 1_555 23.6(2) n
O2 C5 O3 -101_535 1_555 89.60(16) n
O2 C5 O3 -101_535 -101_535 54.94(8) n
O2 C5 CS4 -101_646 1_545 128.58(10) n
O2 C5 CS4 -101_646 1_555 100.68(8) n
O2 C5 CS4 -101_646 -1_756 101.10(8) n
O2 C5 CS4 -101_646 101_445 55.73(7) n
O2 C5 CS4 -101_646 102_645 126.75(9) n
O2 C5 CS4 -101_646 -101_646 56.08(7) n
O2 C5 C5 -101_646 -101_646 27.36(14) n
O2 C5 H6 -101_646 1_555 167.9(2) n
O3 C5 O3 1_555 -101_535 144.54(17) n
O3 C5 CS4 1_555 1_545 58.43(12) n
O3 C5 CS4 1_555 1_555 144.27(16) n
O3 C5 CS4 1_555 -1_756 144.44(16) n
O3 C5 CS4 1_555 101_445 51.51(12) n
O3 C5 CS4 1_555 102_645 67.89(13) n
O3 C5 CS4 1_555 -101_646 51.71(13) n
O3 C5 C5 1_555 -101_646 117.0(3) n
O3 C5 H6 1_555 1_555 102.2(2) n
O3 C5 CS4 -101_646 1_545 142.08(10) n
O3 C5 CS4 -101_646 1_555 56.25(6) n
O3 C5 CS4 -101_646 -1_756 56.24(7) n
O3 C5 CS4 -101_646 101_445 100.62(8) n
O3 C5 CS4 -101_646 102_645 131.07(9) n
O3 C5 CS4 -101_646 -101_646 100.49(8) n
O3 C5 C5 -101_646 -101_646 27.58(13) n
O3 C5 H6 -101_646 1_555 113.21(19) n
CS4 C5 CS4 1_545 1_555 129.24(7) n
CS4 C5 CS4 1_545 -1_756 89.49(5) n
CS4 C5 CS4 1_545 101_445 109.92(6) n
CS4 C5 CS4 1_545 102_645 80.36(5) n
CS4 C5 CS4 1_545 -101_646 72.68(4) n
CS4 C5 C5 1_545 -101_646 142.58(19) n
CS4 C5 H6 1_545 1_555 57.98(14) n
CS4 C5 CS4 1_555 -1_756 67.17(4) n
CS4 C5 CS4 1_555 101_445 107.53(5) n
CS4 C5 CS4 1_555 102_645 78.80(5) n
CS4 C5 CS4 1_555 -101_646 155.73(7) n
CS4 C5 C5 1_555 -101_646 78.13(16) n
CS4 C5 H6 1_555 1_555 71.36(15) n
CS4 C5 CS4 -1_756 101_445 155.86(6) n
CS4 C5 CS4 -1_756 102_645 125.60(7) n
CS4 C5 CS4 -1_756 -101_646 107.53(6) n
CS4 C5 C5 -1_756 -101_646 78.20(18) n
CS4 C5 H6 -1_756 1_555 67.59(19) n
CS4 C5 CS4 101_445 102_645 73.46(5) n
CS4 C5 CS4 101_445 -101_646 67.02(4) n
CS4 C5 C5 101_445 -101_646 77.66(18) n
CS4 C5 H6 101_445 1_555 134.74(19) n
CS4 C5 CS4 102_645 -101_646 119.46(7) n
CS4 C5 C5 102_645 -101_646 135.17(19) n
CS4 C5 H6 102_645 1_555 61.79(18) n
CS4 C5 C5 -101_646 -101_646 77.60(17) n
CS4 C5 H6 -101_646 1_555 130.10(15) n
C5 C5 H6 -101_646 1_555 140.7(3) n
O1 H6 O2 1_655 1_555 164.5(6) n
O1 H6 O2 1_655 2_755 44.9(4) n
O1 H6 O3 1_655 1_555 131.7(6) n
O1 H6 O3 1_655 101_555 106.1(6) n
O1 H6 O3 1_655 102_655 103.0(5) n
O1 H6 CS4 1_655 1_545 80.4(4) n
O1 H6 CS4 1_655 1_555 144.8(5) n
O1 H6 CS4 1_655 -1_756 123.7(6) n
O1 H6 CS4 1_655 102_645 107.3(6) n
O1 H6 C5 1_655 1_555 151.1(6) n
O1 H6 H6 1_655 2_755 34.5(4) n
O2 H6 O2 1_555 2_755 150.5(3) n
O2 H6 O3 1_555 1_555 36.26(17) n
O2 H6 O3 1_555 101_555 84.8(3) n
O2 H6 O3 1_555 102_655 90.6(3) n
O2 H6 CS4 1_555 1_545 84.2(3) n
O2 H6 CS4 1_555 1_555 50.70(18) n
O2 H6 CS4 1_555 -1_756 55.1(2) n
O2 H6 CS4 1_555 102_645 74.5(3) n
O2 H6 C5 1_555 1_555 15.46(13) n
O2 H6 H6 1_555 2_755 160.7(3) n
O2 H6 O3 2_755 1_555 159.7(3) n
O2 H6 O3 2_755 101_555 71.27(16) n
O2 H6 O3 2_755 102_655 66.46(14) n
O2 H6 CS4 2_755 1_545 125.3(2) n
O2 H6 CS4 2_755 1_555 99.84(18) n
O2 H6 CS4 2_755 -1_756 115.2(3) n
O2 H6 CS4 2_755 102_645 103.6(2) n
O2 H6 C5 2_755 1_555 161.7(3) n
O2 H6 H6 2_755 2_755 10.45(14) n
O3 H6 O3 1_555 101_555 121.0(2) n
O3 H6 O3 1_555 102_655 100.2(2) n
O3 H6 CS4 1_555 1_545 56.14(13) n
O3 H6 CS4 1_555 1_555 80.74(14) n
O3 H6 CS4 1_555 -1_756 83.58(15) n
O3 H6 CS4 1_555 102_645 56.48(15) n
O3 H6 C5 1_555 1_555 20.84(8) n
O3 H6 H6 1_555 2_755 158.2(7) n
O3 H6 O3 101_555 102_655 73.08(15) n
O3 H6 CS4 101_555 1_545 142.9(3) n
O3 H6 CS4 101_555 1_555 49.35(10) n
O3 H6 CS4 101_555 -1_756 50.54(12) n
O3 H6 CS4 101_555 102_645 122.4(2) n
O3 H6 C5 101_555 1_555 100.2(2) n
O3 H6 H6 101_555 2_755 78.6(4) n
O3 H6 CS4 102_655 1_545 142.3(3) n
O3 H6 CS4 102_655 1_555 50.23(10) n
O3 H6 CS4 102_655 -1_756 112.53(19) n
O3 H6 CS4 102_655 102_645 54.53(14) n
O3 H6 C5 102_655 1_555 95.7(2) n
O3 H6 H6 102_655 2_755 75.3(4) n
CS4 H6 CS4 1_545 1_555 134.8(2) n
CS4 H6 CS4 1_545 -1_756 94.89(19) n
CS4 H6 CS4 1_545 102_645 88.3(2) n
CS4 H6 C5 1_545 1_555 71.36(16) n
CS4 H6 H6 1_545 2_755 114.96(12) n
CS4 H6 CS4 1_555 -1_756 64.64(11) n
CS4 H6 CS4 1_555 102_645 77.29(15) n
CS4 H6 C5 1_555 1_555 63.51(13) n
CS4 H6 H6 1_555 2_755 110.24(10) n
CS4 H6 CS4 -1_756 102_645 128.7(2) n
CS4 H6 C5 -1_756 1_555 66.28(14) n
CS4 H6 H6 -1_756 2_755 118.0(7) n
CS4 H6 C5 102_645 1_555 66.55(19) n
CS4 H6 H6 102_645 2_755 106.4(7) n
C5 H6 H6 1_555 2_755 171.0(6) n

loop_
_geom_bond_atom_site_label_1
_geom_bond_atom_site_label_2
_geom_bond_site_symmetry_2
_geom_bond_distance
_geom_bond_publ_flag
O1 O2 1_455 2.823(2) n
O1 O2 2_655 2.823(2) n
O1 O3 101_445 3.985(3) n
O1 O3 101_455 3.883(3) n
O1 O3 102_545 3.985(3) n
O1 O3 102_555 3.883(3) n
O1 CS4 1_445 3.228(2) n
O1 CS4 2_645 3.228(2) n
O1 CS4 101_445 3.7278(8) n
O1 CS4 102_545 3.7278(8) n
O1 C5 1_455 3.832(2) n
O1 C5 2_655 3.832(2) n
O1 C5 -1_646 3.920(3) n
O1 C5 -2_444 3.920(3) n
O1 C5 101_445 3.798(3) n
O1 C5 102_545 3.798(3) n
O1 H6 1_455 0.964(7) n
O1 H6 2_655 0.964(7) n
O2 O1 1_655 2.823(2) n
O2 O2 -101_536 3.514(4) n
O2 O3 1_555 2.231(3) n
O2 O3 101_555 3.822(3) n
O2 O3 -101_536 2.717(3) n
O2 CS4 1_545 3.583(2) n
O2 CS4 1_555 3.125(2) n
O2 CS4 -1_756 3.1260(19) n
O2 CS4 102_645 3.355(2) n
O2 C5 1_555 1.251(3) n
O2 C5 -101_536 2.418(3) n
O2 H6 1_555 1.881(7) n
O2 H6 2_755 3.422(7) n
O3 O1 101_545 3.883(3) n
O3 O1 101_555 3.985(3) n
O3 O2 1_555 2.231(3) n
O3 O2 101_445 3.822(3) n
O3 O2 -101_536 2.717(3) n
O3 O3 -101_536 3.516(4) n
O3 CS4 1_545 3.1557(18) n
O3 CS4 101_445 3.1418(18) n
O3 CS4 102_645 3.2075(19) n
O3 CS4 -101_536 3.1267(18) n
O3 C5 1_555 1.256(3) n
O3 C5 -101_536 2.417(3) n
O3 H6 1_555 3.450(8) n
O3 H6 101_445 3.503(8) n
O3 H6 102_645 3.550(8) n
CS4 O1 1_665 3.228(2) n
CS4 O1 101_555 3.7278(8) n
CS4 O2 1_555 3.125(2) n
CS4 O2 1_565 3.583(2) n
CS4 O2 -1_756 3.1260(19) n
CS4 O2 102_655 3.355(2) n
CS4 O3 1_565 3.1557(18) n
CS4 O3 101_555 3.1418(18) n
CS4 O3 102_655 3.2075(19) n
CS4 O3 -101_536 3.1267(18) n
CS4 C5 1_555 3.738(2) n
CS4 C5 1_565 3.626(2) n
CS4 C5 -1_756 3.758(3) n
CS4 C5 101_555 3.766(3) n
CS4 C5 102_655 3.462(2) n
CS4 C5 -101_536 3.746(2) n
CS4 H6 1_555 3.957(7) n
CS4 H6 1_565 3.245(7) n
CS4 H6 -1_756 3.795(8) n
CS4 H6 102_655 3.325(9) n
C5 O1 1_655 3.832(2) n
C5 O1 -1_646 3.920(3) n
C5 O1 101_555 3.798(3) n
C5 O2 1_555 1.251(3) n
C5 O2 -101_536 2.418(3) n
C5 O3 1_555 1.256(3) n
C5 O3 -101_536 2.417(3) n
C5 CS4 1_545 3.626(2) n
C5 CS4 1_555 3.738(2) n
C5 CS4 -1_756 3.758(3) n
C5 CS4 101_445 3.766(3) n
C5 CS4 102_645 3.462(2) n
C5 CS4 -101_536 3.746(2) n
C5 C5 -101_536 1.573(4) n
C5 H6 1_555 2.959(8) n
H6 O1 1_655 0.964(7) n
H6 O2 1_555 1.881(7) n
H6 O2 2_755 3.422(7) n
H6 O3 1_555 3.450(8) n
H6 O3 101_555 3.503(8) n
H6 O3 102_655 3.550(8) n
H6 CS4 1_545 3.245(7) n
H6 CS4 1_555 3.957(7) n
H6 CS4 -1_756 3.795(8) n
H6 CS4 102_645 3.325(9) n
H6 C5 1_555 2.959(8) n
H6 H6 2_755 1.589(14) n
